data_4315596
loop_
_publ_author_name
'Dimitrios Maganas'
'Alexios Grigoropoulos'
'Sarah S. Staniland'
'Spyros D. Chatziefthimiou'
'Andrew Harrison'
'Neil Robertson'
'Panayotis Kyritsis'
'Frank Neese'

_publ_contact_author_address
;
Department of Chemistry
Inorganic Chemistry Laboratory
University of Athens
GR-15771 Athens
Greece
;
_publ_contact_author_email Kyritsis@chem.uoa.gr
_publ_contact_author_fax '+30 210-7274782'
_publ_contact_author_name 'Panayotis Kyritsis'
_publ_contact_author_phone +30-210-7274268
_publ_section_title
;
 Tetrahedral and Square Planar Ni[(SPR2)2N]2 complexes, R = Ph & iPr
 Revisited: Experimental and Theoretical Analysis of Interconversion
 Pathways, Structural Preferences, and Spin Delocalization
;
_journal_name_full 'Inorganic Chemistry'
_journal_page_first 5079
_journal_page_last 5093
_journal_paper_doi 10.1021/ic100163g
_journal_volume 49
_journal_year 2010
_chemical_formula_moiety 'C18 H24 K N P2 S2'
_chemical_formula_sum 'C18 H24 K N P2 S2'
_chemical_formula_weight 419.54
_chemical_name_common
;
potassium diphenyl-diisopropyl-dithio-imido-diphosphinate
;
_space_group_IT_number 14
_symmetry_cell_setting monoclinic
_symmetry_space_group_name_Hall '-P 2ybc'
_symmetry_space_group_name_H-M 'P 1 21/c 1'
_atom_sites_solution_hydrogens geom
_atom_sites_solution_primary direct
_atom_sites_solution_secondary difmap
_audit_creation_method SHELXL-97
_cell_angle_alpha 90.00
_cell_angle_beta 105.68(2)
_cell_angle_gamma 90.00
_cell_formula_units_Z 4
_cell_length_a 13.179(12)
_cell_length_b 8.217(8)
_cell_length_c 19.94(2)
_cell_measurement_temperature 293(2)
_cell_volume 2079(3)
_computing_cell_refinement
;
'DENZO,Otwinowski Z, Minor W,Methods Enzymol 276:307,1997'
;
_computing_data_reduction
;
SCALEPACK,Otwinowski Z,Minor W,Methods Enzymol 276:307,1997
;
_computing_molecular_graphics
;
graphics program "Mercury", I. J. Bruno, J. C. Cole, P. R. Edgington, 
M. K. Kessler, C. F. Macrae, P. McCabe, J. Pearson and R. Taylor,
Acta Crystallogr., B58, 389-397,2002 
graphics program "O" Jones, T. A. & Kjeldgaad, M. (1993)
;
_computing_structure_refinement 'SHELXL-97 (Sheldrick, 1997)'
_computing_structure_solution 'SHELXS-97 (Sheldrick, 1990)'
_diffrn_ambient_temperature 100(2)
_diffrn_measured_fraction_theta_full 0.939
_diffrn_measured_fraction_theta_max 0.939
_diffrn_measurement_device_type CCD
_diffrn_measurement_method oscillation
_diffrn_radiation_source 'SYNCHROTRON, EMBL/DESY, HAMBURG BEAMLINE X13'
_diffrn_radiation_type SYNCHROTRON
_diffrn_radiation_wavelength 0.8131
_diffrn_reflns_av_R_equivalents 0.0000
_diffrn_reflns_av_sigmaI/netI 0.0712
_diffrn_reflns_limit_h_max 16
_diffrn_reflns_limit_h_min 0
_diffrn_reflns_limit_k_max 10
_diffrn_reflns_limit_k_min 0
_diffrn_reflns_limit_l_max 24
_diffrn_reflns_limit_l_min -25
_diffrn_reflns_number 4302
_diffrn_reflns_theta_full 31.41
_diffrn_reflns_theta_max 31.41
_diffrn_reflns_theta_min 3.42
_exptl_absorpt_coefficient_mu 0.611
_exptl_absorpt_correction_type none
_exptl_crystal_colour colourless
_exptl_crystal_density_diffrn 1.340
_exptl_crystal_density_method 'not measured'
_exptl_crystal_description needles
_exptl_crystal_F_000 880
_exptl_crystal_size_max 0.4
_exptl_crystal_size_mid 0.1
_exptl_crystal_size_min 0.1
_refine_diff_density_max 0.767
_refine_diff_density_min -0.535
_refine_diff_density_rms 0.115
_refine_ls_extinction_method none
_refine_ls_goodness_of_fit_ref 1.026
_refine_ls_hydrogen_treatment constr
_refine_ls_matrix_type full
_refine_ls_number_parameters 217
_refine_ls_number_reflns 4302
_refine_ls_number_restraints 6
_refine_ls_restrained_S_all 1.025
_refine_ls_R_factor_all 0.0796
_refine_ls_R_factor_gt 0.0724
_refine_ls_shift/su_max 0.000
_refine_ls_shift/su_mean 0.000
_refine_ls_structure_factor_coef Fsqd
_refine_ls_weighting_details 'calc w=1/[\s^2^(Fo^2^)+(0.1563P)^2^+0.5417P] where P=(Fo^2^+2Fc^2^)/3'
_refine_ls_weighting_scheme calc
_refine_ls_wR_factor_gt 0.1939
_refine_ls_wR_factor_ref 0.2069
_reflns_number_gt 3652
_reflns_number_total 4302
_reflns_threshold_expression >2sigma(I)
_cod_data_source_file ic100163g_si_003_1.cif
_cod_data_source_block LKiPrPh
_cod_depositor_comments
;
The following automatic conversions were performed:

'_symmetry_cell_setting' value 'Monoclinic' changed to 'monoclinic'
according to the built-in table from CIF Core dictionary named
'cif_core.dic' version 2.4.1 from 2010-06-29.

Automatic conversion script
Id: cif_fix_values 1646 2011-03-28 12:23:43Z adriana 
;
_cod_database_code 4315596

loop_
_symmetry_equiv_pos_as_xyz
'x, y, z'
'-x, y+1/2, -z+1/2'
'-x, -y, -z'
'x, -y-1/2, z-1/2'

loop_
_atom_site_label
_atom_site_type_symbol
_atom_site_fract_x
_atom_site_fract_y
_atom_site_fract_z
_atom_site_U_iso_or_equiv
_atom_site_adp_type
_atom_site_occupancy
_atom_site_symmetry_multiplicity
_atom_site_calc_flag
_atom_site_refinement_flags
_atom_site_disorder_assembly
_atom_site_disorder_group
K1 K -0.08170(5) 0.24788(7) -0.01217(3) 0.0394(2) Uani 1 1 d . . .
S1 S 0.06123(5) 0.05169(9) -0.09031(4) 0.0386(2) Uani 1 1 d . . .
P1 P 0.19131(5) 0.16597(9) -0.09742(4) 0.0335(2) Uani 1 1 d . . .
S2 S 0.14432(5) 0.38672(8) 0.07130(4) 0.0369(2) Uani 1 1 d . . .
P2 P 0.25892(5) 0.25736(8) 0.04902(4) 0.0314(2) Uani 1 1 d . . .
N1 N 0.26837(19) 0.2450(3) -0.02868(13) 0.0366(5) Uani 1 1 d . . .
C7 C 0.3859(2) 0.3370(3) 0.09865(15) 0.0346(6) Uani 1 1 d D . .
C8 C 0.4652(2) 0.3710(4) 0.06707(17) 0.0434(7) Uani 1 1 d D . .
H8 H 0.4533 0.3556 0.0194 0.056 Uiso 1 1 calc R . .
C9 C 0.5627(3) 0.4282(5) 0.10653(19) 0.0528(8) Uani 1 1 d D . .
H9 H 0.6156 0.4511 0.0851 0.069 Uiso 1 1 calc R . .
C10 C 0.5805(3) 0.4508(5) 0.17734(19) 0.0533(8) Uani 1 1 d D . .
H10 H 0.6455 0.4896 0.2035 0.069 Uiso 1 1 calc R . .
C11 C 0.5022(3) 0.4160(5) 0.20961(17) 0.0484(7) Uani 1 1 d D . .
H11 H 0.5146 0.4305 0.2574 0.063 Uiso 1 1 calc R . .
C12 C 0.4049(2) 0.3592(4) 0.17022(16) 0.0397(6) Uani 1 1 d D . .
H12 H 0.3523 0.3358 0.1918 0.052 Uiso 1 1 calc R . .
C13 C 0.26238(19) 0.0551(3) 0.08746(14) 0.0337(5) Uani 1 1 d D . .
C14 C 0.3297(2) -0.0618(4) 0.07254(16) 0.0393(6) Uani 1 1 d D . .
H14 H 0.3683 -0.0377 0.0410 0.051 Uiso 1 1 calc R . .
C15 C 0.3399(2) -0.2141(4) 0.10409(18) 0.0425(6) Uani 1 1 d D . .
H15 H 0.3845 -0.2919 0.0935 0.055 Uiso 1 1 calc R . .
C16 C 0.2825(3) -0.2488(4) 0.15171(18) 0.0436(7) Uani 1 1 d D . .
H16 H 0.2894 -0.3497 0.1736 0.057 Uiso 1 1 calc R . .
C17 C 0.2153(2) -0.1336(4) 0.16649(16) 0.0413(6) Uani 1 1 d D . .
H17 H 0.1765 -0.1582 0.1978 0.054 Uiso 1 1 calc R . .
C18 C 0.2051(2) 0.0179(3) 0.13520(15) 0.0366(6) Uani 1 1 d D . .
H18 H 0.1601 0.0949 0.1459 0.048 Uiso 1 1 calc R . .
C2 C 0.3800(3) 0.0910(5) -0.1310(2) 0.0620(10) Uani 1 1 d . . .
H2A H 0.4112 0.1494 -0.0888 0.081 Uiso 1 1 calc R . .
H2B H 0.3687 0.1640 -0.1699 0.081 Uiso 1 1 calc R . .
H2C H 0.4264 0.0049 -0.1365 0.081 Uiso 1 1 calc R . .
C1 C 0.2749(3) 0.0192(4) -0.12767(19) 0.0481(7) Uani 1 1 d . . .
H1 H 0.2933 -0.0634 -0.0909 0.062 Uiso 1 1 calc R . .
C3 C 0.2231(3) -0.0737(6) -0.1926(3) 0.0688(11) Uani 1 1 d . . .
H3A H 0.1572 -0.1172 -0.1889 0.089 Uiso 1 1 calc R . .
H3B H 0.2682 -0.1611 -0.1985 0.089 Uiso 1 1 calc R . .
H3C H 0.2106 -0.0021 -0.2321 0.089 Uiso 1 1 calc R . .
C5 C 0.0794(3) 0.2835(6) -0.23001(19) 0.0603(9) Uani 1 1 d . . .
H5A H 0.1081 0.1931 -0.2493 0.078 Uiso 1 1 calc R . .
H5B H 0.0690 0.3736 -0.2618 0.078 Uiso 1 1 calc R . .
H5C H 0.0132 0.2527 -0.2224 0.078 Uiso 1 1 calc R . .
C4 C 0.1560(2) 0.3331(4) -0.16074(16) 0.0426(6) Uani 1 1 d . . .
H4A H 0.2212 0.3689 -0.1709 0.055 Uiso 1 1 calc R . .
C6 C 0.1144(4) 0.4758(5) -0.1286(2) 0.0664(11) Uani 1 1 d . . .
H6A H 0.1642 0.5046 -0.0854 0.086 Uiso 1 1 calc R . .
H6B H 0.0485 0.4468 -0.1199 0.086 Uiso 1 1 calc R . .
H6C H 0.1040 0.5669 -0.1599 0.086 Uiso 1 1 calc R . .

loop_
_atom_site_aniso_label
_atom_site_aniso_U_11
_atom_site_aniso_U_22
_atom_site_aniso_U_33
_atom_site_aniso_U_23
_atom_site_aniso_U_13
_atom_site_aniso_U_12
K1 0.0345(4) 0.0343(4) 0.0473(4) 0.0008(2) 0.0073(3) -0.0005(2)
S1 0.0324(4) 0.0407(4) 0.0427(4) -0.0006(3) 0.0099(3) -0.0060(3)
P1 0.0296(4) 0.0346(4) 0.0359(4) -0.0005(3) 0.0082(3) -0.0020(2)
S2 0.0319(4) 0.0312(4) 0.0461(4) -0.0023(3) 0.0080(3) 0.0019(2)
P2 0.0278(4) 0.0286(4) 0.0361(4) 0.0003(2) 0.0058(3) -0.0008(2)
N1 0.0323(11) 0.0413(13) 0.0355(12) 0.0003(9) 0.0078(9) -0.0043(9)
C7 0.0288(12) 0.0316(12) 0.0404(14) 0.0010(11) 0.0043(10) -0.0027(10)
C8 0.0336(13) 0.0538(18) 0.0411(14) 0.0045(13) 0.0070(11) -0.0062(12)
C9 0.0374(15) 0.068(2) 0.0498(17) 0.0106(16) 0.0070(13) -0.0144(15)
C10 0.0369(15) 0.064(2) 0.0499(18) 0.0080(16) -0.0032(13) -0.0152(14)
C11 0.0428(16) 0.0565(19) 0.0395(15) 0.0006(14) 0.0001(12) -0.0092(14)
C12 0.0359(13) 0.0410(14) 0.0398(14) 0.0039(12) 0.0061(11) -0.0018(11)
C13 0.0269(11) 0.0323(13) 0.0389(13) 0.0004(10) 0.0037(10) -0.0005(9)
C14 0.0350(13) 0.0361(14) 0.0441(15) 0.0005(12) 0.0061(11) 0.0035(11)
C15 0.0386(14) 0.0318(13) 0.0532(17) 0.0003(13) 0.0061(12) 0.0037(11)
C16 0.0426(15) 0.0333(14) 0.0483(17) 0.0055(11) 0.0008(13) -0.0045(11)
C17 0.0409(14) 0.0381(14) 0.0423(15) 0.0049(12) 0.0065(12) -0.0046(11)
C18 0.0335(12) 0.0339(13) 0.0412(14) 0.0002(11) 0.0080(11) -0.0027(10)
C2 0.0451(18) 0.068(2) 0.080(3) -0.018(2) 0.0293(18) -0.0033(17)
C1 0.0404(15) 0.0490(17) 0.0580(19) -0.0098(15) 0.0188(14) 0.0006(13)
C3 0.058(2) 0.074(3) 0.072(3) -0.030(2) 0.0131(18) 0.0071(19)
C5 0.063(2) 0.069(2) 0.0419(18) 0.0119(16) 0.0008(16) -0.0027(18)
C4 0.0378(14) 0.0498(16) 0.0395(14) 0.0080(12) 0.0096(11) -0.0010(12)
C6 0.091(3) 0.051(2) 0.053(2) 0.0118(17) 0.012(2) 0.025(2)

loop_
_atom_type_symbol
_atom_type_description
_atom_type_scat_dispersion_real
_atom_type_scat_dispersion_imag
_atom_type_scat_source
C C 0.0033 0.0016 'International Tables Vol C Tables 4.2.6.8 and 6.1.1.4'
H H 0.0000 0.0000 'International Tables Vol C Tables 4.2.6.8 and 6.1.1.4'
N N 0.0061 0.0033 'International Tables Vol C Tables 4.2.6.8 and 6.1.1.4'
S S 0.1246 0.1234 'International Tables Vol C Tables 4.2.6.8 and 6.1.1.4'
P P 0.1023 0.0942 'International Tables Vol C Tables 4.2.6.8 and 6.1.1.4'
K K 0.2009 0.2494 'International Tables Vol C Tables 4.2.6.8 and 6.1.1.4'

loop_
_geom_angle_atom_site_label_1
_geom_angle_atom_site_label_2
_geom_angle_atom_site_label_3
_geom_angle
_geom_angle_site_symmetry_1
_geom_angle_site_symmetry_3
_geom_angle_publ_flag
S1 K1 S1 87.92(6) 3 . ?
S1 K1 S2 92.09(5) 3 . ?
S1 K1 S2 81.07(7) . . ?
S1 K1 C17 108.49(8) 3 3 ?
S1 K1 C17 68.34(8) . 3 ?
S2 K1 C17 141.80(6) . 3 ?
S1 K1 S2 157.25(3) 3 3_565 ?
S1 K1 S2 114.56(5) . 3_565 ?
S2 K1 S2 88.21(5) . 3_565 ?
C17 K1 S2 84.48(7) 3 3_565 ?
S1 K1 C16 117.26(7) 3 3 ?
S1 K1 C16 91.97(10) . 3 ?
S2 K1 C16 149.69(6) . 3 ?
C17 K1 C16 24.44(8) 3 3 ?
S2 K1 C16 67.83(6) 3_565 3 ?
S1 K1 C18 84.60(9) 3 3 ?
S1 K1 C18 63.09(8) . 3 ?
S2 K1 C18 144.07(6) . 3 ?
C17 K1 C18 24.10(7) 3 3 ?
S2 K1 C18 108.09(8) 3_565 3 ?
C16 K1 C18 42.40(8) 3 3 ?
S1 K1 C15 100.50(6) 3 3 ?
S1 K1 C15 109.36(8) . 3 ?
S2 K1 C15 163.77(6) . 3 ?
C17 K1 C15 42.28(8) 3 3 ?
S2 K1 C15 76.21(6) 3_565 3 ?
C16 K1 C15 23.94(8) 3 3 ?
C18 K1 C15 48.62(8) 3 3 ?
S1 K1 C13 69.64(8) 3 3 ?
S1 K1 C13 81.58(8) . 3 ?
S2 K1 C13 155.17(5) . 3 ?
C17 K1 C13 41.71(7) 3 3 ?
S2 K1 C13 115.22(7) 3_565 3 ?
C16 K1 C13 48.47(8) 3 3 ?
C18 K1 C13 23.48(7) 3 3 ?
C15 K1 C13 41.05(7) 3 3 ?
S1 K1 C14 77.98(6) 3 3 ?
S1 K1 C14 103.32(8) . 3 ?
S2 K1 C14 168.87(6) . 3 ?
C17 K1 C14 48.15(8) 3 3 ?
S2 K1 C14 98.99(7) 3_565 3 ?
C16 K1 C14 41.23(8) 3 3 ?
C18 K1 C14 40.94(7) 3 3 ?
C15 K1 C14 23.11(7) 3 3 ?
C13 K1 C14 22.94(6) 3 3 ?
S1 K1 K1 44.16(4) 3 3 ?
S1 K1 K1 43.75(3) . 3 ?
S2 K1 K1 85.24(6) . 3 ?
C17 K1 K1 87.83(7) 3 3 ?
S2 K1 K1 158.11(4) 3_565 3 ?
C16 K1 K1 109.93(6) 3 3 ?
C18 K1 K1 67.62(7) 3 3 ?
C15 K1 K1 110.93(7) 3 3 ?
C13 K1 K1 69.95(8) 3 3 ?
C14 K1 K1 90.94(8) 3 3 ?
S1 K1 K1 132.21(5) 3 3_565 ?
S1 K1 K1 100.61(6) . 3_565 ?
S2 K1 K1 44.499(19) . 3_565 ?
C17 K1 K1 118.42(6) 3 3_565 ?
S2 K1 K1 43.71(5) 3_565 3_565 ?
C16 K1 K1 109.41(6) 3 3_565 ?
C18 K1 K1 141.04(6) 3 3_565 ?
C15 K1 K1 119.78(6) 3 3_565 ?
C13 K1 K1 157.86(5) 3 3_565 ?
C14 K1 K1 142.00(5) 3 3_565 ?
K1 K1 K1 126.39(7) 3 3_565 ?
P1 S1 K1 119.19(5) . 3 ?
P1 S1 K1 115.45(7) . . ?
K1 S1 K1 92.08(7) 3 . ?
N1 P1 C4 105.58(15) . . ?
N1 P1 C1 104.36(16) . . ?
C4 P1 C1 109.10(17) . . ?
N1 P1 S1 119.17(11) . . ?
C4 P1 S1 109.75(11) . . ?
C1 P1 S1 108.47(13) . . ?
P2 S2 K1 110.40(7) . . ?
P2 S2 K1 123.05(5) . 3_565 ?
K1 S2 K1 91.79(5) . 3_565 ?
N1 P2 C7 104.47(14) . . ?
N1 P2 C13 110.55(13) . . ?
C7 P2 C13 100.61(13) . . ?
N1 P2 S2 120.98(10) . . ?
C7 P2 S2 109.14(11) . . ?
C13 P2 S2 109.05(10) . . ?
P2 N1 P1 131.24(16) . . ?
C8 C7 C12 119.4(3) . . ?
C8 C7 P2 121.4(2) . . ?
C12 C7 P2 119.2(2) . . ?
C7 C8 C9 120.3(3) . . ?
C7 C8 H8 119.9 . . ?
C9 C8 H8 119.9 . . ?
C10 C9 C8 120.0(3) . . ?
C10 C9 H9 120.0 . . ?
C8 C9 H9 120.0 . . ?
C9 C10 C11 120.3(3) . . ?
C9 C10 H10 119.8 . . ?
C11 C10 H10 119.8 . . ?
C10 C11 C12 119.7(3) . . ?
C10 C11 H11 120.1 . . ?
C12 C11 H11 120.1 . . ?
C11 C12 C7 120.4(3) . . ?
C11 C12 H12 119.8 . . ?
C7 C12 H12 119.8 . . ?
C14 C13 C18 119.1(3) . . ?
C14 C13 P2 118.9(2) . . ?
C18 C13 P2 121.9(2) . . ?
C14 C13 K1 79.38(18) . 3 ?
C18 C13 K1 72.88(16) . 3 ?
P2 C13 K1 122.13(12) . 3 ?
C15 C14 C13 120.9(3) . . ?
C15 C14 K1 74.38(17) . 3 ?
C13 C14 K1 77.67(17) . 3 ?
C15 C14 H14 119.6 . . ?
C13 C14 H14 119.6 . . ?
K1 C14 H14 119.3 3 . ?
C14 C15 C16 119.2(3) . . ?
C14 C15 K1 82.51(17) . 3 ?
C16 C15 K1 72.74(19) . 3 ?
C14 C15 H15 120.4 . . ?
C16 C15 H15 120.4 . . ?
K1 C15 H15 115.0 3 . ?
C17 C16 C15 120.2(3) . . ?
C17 C16 K1 76.27(19) . 3 ?
C15 C16 K1 83.3(2) . 3 ?
C17 C16 H16 119.9 . . ?
C15 C16 H16 119.9 . . ?
K1 C16 H16 110.8 3 . ?
C16 C17 C18 120.7(3) . . ?
C16 C17 K1 79.3(2) . 3 ?
C18 C17 K1 82.57(19) . 3 ?
C16 C17 H17 119.7 . . ?
C18 C17 H17 119.7 . . ?
K1 C17 H17 108.6 3 . ?
C17 C18 C13 120.0(3) . . ?
C17 C18 K1 73.33(18) . 3 ?
C13 C18 K1 83.64(18) . 3 ?
C17 C18 H18 120.0 . . ?
C13 C18 H18 120.0 . . ?
K1 C18 H18 113.4 3 . ?
C1 C2 H2A 109.5 . . ?
C1 C2 H2B 109.5 . . ?
H2A C2 H2B 109.5 . . ?
C1 C2 H2C 109.5 . . ?
H2A C2 H2C 109.5 . . ?
H2B C2 H2C 109.5 . . ?
C3 C1 C2 111.5(3) . . ?
C3 C1 P1 116.3(3) . . ?
C2 C1 P1 113.1(3) . . ?
C3 C1 H1 104.9 . . ?
C2 C1 H1 104.9 . . ?
P1 C1 H1 104.9 . . ?
C1 C3 H3A 109.5 . . ?
C1 C3 H3B 109.5 . . ?
H3A C3 H3B 109.5 . . ?
C1 C3 H3C 109.5 . . ?
H3A C3 H3C 109.5 . . ?
H3B C3 H3C 109.5 . . ?
C4 C5 H5A 109.5 . . ?
C4 C5 H5B 109.5 . . ?
H5A C5 H5B 109.5 . . ?
C4 C5 H5C 109.5 . . ?
H5A C5 H5C 109.5 . . ?
H5B C5 H5C 109.5 . . ?
C6 C4 C5 111.3(3) . . ?
C6 C4 P1 110.0(2) . . ?
C5 C4 P1 113.8(3) . . ?
C6 C4 H4A 107.1 . . ?
C5 C4 H4A 107.1 . . ?
P1 C4 H4A 107.1 . . ?
C4 C6 H6A 109.5 . . ?
C4 C6 H6B 109.5 . . ?
H6A C6 H6B 109.5 . . ?
C4 C6 H6C 109.5 . . ?
H6A C6 H6C 109.5 . . ?
H6B C6 H6C 109.5 . . ?

loop_
_geom_bond_atom_site_label_1
_geom_bond_atom_site_label_2
_geom_bond_distance
_geom_bond_site_symmetry_2
_geom_bond_publ_flag
K1 S1 3.164(2) 3 ?
K1 S1 3.188(2) . ?
K1 S2 3.204(2) . ?
K1 C17 3.244(4) 3 ?
K1 S2 3.250(3) 3_565 ?
K1 C16 3.281(4) 3 ?
K1 C18 3.358(4) 3 ?
K1 C15 3.412(4) 3 ?
K1 C13 3.492(3) 3 ?
K1 C14 3.513(4) 3 ?
K1 K1 4.572(4) 3 ?
K1 K1 4.634(4) 3_565 ?
S1 P1 1.9930(17) . ?
S1 K1 3.164(2) 3 ?
P1 N1 1.606(3) . ?
P1 C4 1.838(3) . ?
P1 C1 1.842(3) . ?
S2 P2 1.9927(16) . ?
S2 K1 3.250(3) 3_565 ?
P2 N1 1.591(3) . ?
P2 C7 1.821(3) . ?
P2 C13 1.825(3) . ?
C7 C8 1.385(4) . ?
C7 C12 1.393(4) . ?
C8 C9 1.395(4) . ?
C8 H8 0.9300 . ?
C9 C10 1.380(5) . ?
C9 H9 0.9300 . ?
C10 C11 1.386(5) . ?
C10 H10 0.9300 . ?
C11 C12 1.391(4) . ?
C11 H11 0.9300 . ?
C12 H12 0.9300 . ?
C13 C14 1.393(4) . ?
C13 C18 1.400(4) . ?
C13 K1 3.492(3) 3 ?
C14 C15 1.391(4) . ?
C14 K1 3.513(4) 3 ?
C14 H14 0.9300 . ?
C15 C16 1.394(5) . ?
C15 K1 3.412(4) 3 ?
C15 H15 0.9300 . ?
C16 C17 1.381(5) . ?
C16 K1 3.281(4) 3 ?
C16 H16 0.9300 . ?
C17 C18 1.382(4) . ?
C17 K1 3.244(4) 3 ?
C17 H17 0.9300 . ?
C18 K1 3.358(4) 3 ?
C18 H18 0.9300 . ?
C2 C1 1.524(5) . ?
C2 H2A 0.9600 . ?
C2 H2B 0.9600 . ?
C2 H2C 0.9600 . ?
C1 C3 1.499(5) . ?
C1 H1 0.9800 . ?
C3 H3A 0.9600 . ?
C3 H3B 0.9600 . ?
C3 H3C 0.9600 . ?
C5 C4 1.529(5) . ?
C5 H5A 0.9600 . ?
C5 H5B 0.9600 . ?
C5 H5C 0.9600 . ?
C4 C6 1.510(5) . ?
C4 H4A 0.9800 . ?
C6 H6A 0.9600 . ?
C6 H6B 0.9600 . ?
C6 H6C 0.9600 . ?
